data_4312162
loop_
_publ_author_name
'Jes\'us R. Berenguer'
'Mar\'ia Bernechea'
'Juan Forni\'es'
'Ana Garc\'ia'
'Elena Lalinde'
'M. Teresa Moreno'

_publ_section_title
;
 Alkynyldiphenylphosphine d8 (Pt, Rh, Ir) Complexes: Contrasting Behavior
 toward cis-[Pt(C6F5)2(THF)2]
;
_journal_name_full 'Inorganic Chemistry'
_journal_page_first 8185
_journal_page_last 8198
_journal_paper_doi 10.1021/ic048987j
_journal_volume 43
_journal_year 2004
_chemical_formula_sum 'C68 H47 Cl2 F8 O3 P3 Pt S'
_chemical_formula_weight 1455.02
_chemical_name_common ana233
_chemical_name_systematic
;
 ?
;
_space_group_IT_number 2
_symmetry_cell_setting triclinic
_symmetry_space_group_name_Hall '-P 1'
_symmetry_space_group_name_H-M 'P -1'
_atom_sites_solution_hydrogens geom
_atom_sites_solution_primary direct
_atom_sites_solution_secondary difmap
_cell_angle_alpha 99.2020(10)
_cell_angle_beta 98.6290(10)
_cell_angle_gamma 92.353(2)
_cell_formula_units_Z 2
_cell_length_a 12.4836(2)
_cell_length_b 15.6758(3)
_cell_length_c 16.1148(3)
_cell_measurement_reflns_used 73779
_cell_measurement_temperature 173.0(10)
_cell_volume 3070.85(10)
_computing_cell_refinement 'HKL Scalepack (Otwinowski & Minor 1997)'
_computing_data_collection 'Collect (Nonius BV, 1997-2000)'
_computing_data_reduction 'HKL Denzo and Scalepack (Otwinowski & Minor 1997)'
_computing_structure_refinement 'SHELXL-97 (Sheldrick, 1997)'
_diffrn_ambient_temperature 173.0(10)
_diffrn_measured_fraction_theta_full 0.982
_diffrn_measured_fraction_theta_max 0.982
_diffrn_measurement_device '95mm CCD camera on \k-goniostat'
_diffrn_measurement_device_type KappaCCD
_diffrn_measurement_method CCD
_diffrn_orient_matrix_type 'by Nonius Collect from scalepack cell'
_diffrn_orient_matrix_UB_11 0.0310672
_diffrn_orient_matrix_UB_12 -0.013817
_diffrn_orient_matrix_UB_13 -0.0539147
_diffrn_orient_matrix_UB_21 0.0739395
_diffrn_orient_matrix_UB_22 -0.0003348
_diffrn_orient_matrix_UB_23 0.033865
_diffrn_orient_matrix_UB_31 -0.0127142
_diffrn_orient_matrix_UB_32 -0.0632764
_diffrn_orient_matrix_UB_33 0.0006372
_diffrn_radiation_monochromator graphite
_diffrn_radiation_type MoK\a
_diffrn_radiation_wavelength 0.71073
_diffrn_reflns_av_R_equivalents 0.0611
_diffrn_reflns_av_unetI/netI 0.0511
_diffrn_reflns_limit_h_max 16
_diffrn_reflns_limit_h_min -16
_diffrn_reflns_limit_k_max 20
_diffrn_reflns_limit_k_min -20
_diffrn_reflns_limit_l_max 21
_diffrn_reflns_limit_l_min -21
_diffrn_reflns_number 46433
_diffrn_reflns_theta_full 27.88
_diffrn_reflns_theta_max 27.88
_diffrn_reflns_theta_min 4.09
_exptl_absorpt_coefficient_mu 2.556
_exptl_absorpt_correction_T_max 0.492
_exptl_absorpt_correction_T_min 0.396
_exptl_absorpt_correction_type multi-scan
_exptl_absorpt_process_details
;
        multi-scan from symmetry-related measurements
 Sortav (Blessing 1995)
;
_exptl_crystal_colour colorless
_exptl_crystal_density_diffrn 1.574
_exptl_crystal_density_method 'not measured'
_exptl_crystal_description block
_exptl_crystal_F_000 1448
_exptl_crystal_size_max 0.6
_exptl_crystal_size_mid 0.4
_exptl_crystal_size_min 0.3
_refine_diff_density_max 1.734
_refine_diff_density_min -2.025
_refine_diff_density_rms 0.114
_refine_ls_extinction_method none
_refine_ls_goodness_of_fit_ref 1.035
_refine_ls_hydrogen_treatment mixed
_refine_ls_matrix_type full
_refine_ls_number_parameters 794
_refine_ls_number_reflns 14397
_refine_ls_number_restraints 2
_refine_ls_restrained_S_all 1.037
_refine_ls_R_factor_all 0.0511
_refine_ls_R_factor_gt 0.0416
_refine_ls_shift/su_max 0
_refine_ls_shift/su_mean 0
_refine_ls_structure_factor_coef Fsqd
_refine_ls_weighting_details 'calc w=1/[\s^2^(Fo^2^)+(0.0553P)^2^+3.6351P] where P=(Fo^2^+2Fc^2^)/3'
_refine_ls_weighting_scheme calc
_refine_ls_wR_factor_gt 0.1007
_refine_ls_wR_factor_ref 0.1059
_reflns_number_gt 12593
_reflns_number_total 14397
_reflns_threshold_expression >2sigma(I)
_cod_data_source_file ic048987jsi20040727_111735_1.cif
_cod_data_source_block for_complex_1.CH2Cl2
_cod_depositor_comments
;
The following automatic conversions were performed:
'_symmetry_cell_setting' value 'Triclinic' changed to 'triclinic'
according to '/home/saulius/struct/CIF-dictionaries/cif_core.dic'
dictionary named 'cif_core.dic' version 2.4.1 from 2010-06-29.

Automatic conversion script
Id: cif_fix_enum 1527 2010-12-29 10:47:43Z saulius 
;
_cod_database_code 4312162

loop_
_symmetry_equiv_pos_as_xyz
'x, y, z'
'-x, -y, -z'

loop_
_atom_site_label
_atom_site_type_symbol
_atom_site_fract_x
_atom_site_fract_y
_atom_site_fract_z
_atom_site_U_iso_or_equiv
_atom_site_adp_type
_atom_site_occupancy
_atom_site_symmetry_multiplicity
_atom_site_calc_flag
_atom_site_refinement_flags
_atom_site_disorder_assembly
_atom_site_disorder_group
Pt1 Pt -0.055159(10) 0.232486(9) 0.191879(9) 0.02622(5) Uani 1 1 d . . .
P1 P -0.03888(8) 0.34583(6) 0.11670(6) 0.02749(19) Uani 1 1 d . . .
P2 P 0.08872(8) 0.29103(7) 0.29632(6) 0.0283(2) Uani 1 1 d . . .
P3 P -0.07619(8) 0.11029(6) 0.25474(6) 0.0286(2) Uani 1 1 d . . .
C1 C 0.0476(3) 0.0683(3) 0.2869(3) 0.0332(8) Uani 1 1 d . . .
C2 C 0.1373(3) 0.0451(3) 0.3044(3) 0.0339(8) Uani 1 1 d . . .
C3 C 0.2458(3) 0.0204(3) 0.3268(3) 0.0324(8) Uani 1 1 d . . .
C4 C 0.3166(4) 0.0709(3) 0.3932(3) 0.0386(9) Uani 1 1 d . . .
H4 H 0.2929 0.1197 0.4244 0.046 Uiso 1 1 calc R . .
C5 C 0.4221(4) 0.0483(3) 0.4128(3) 0.0476(11) Uani 1 1 d . . .
H5 H 0.4695 0.0824 0.4568 0.057 Uiso 1 1 calc R . .
C6 C 0.4572(4) -0.0242(3) 0.3675(3) 0.0508(12) Uani 1 1 d . . .
H6 H 0.5284 -0.0389 0.3809 0.061 Uiso 1 1 calc R . .
C7 C 0.3874(4) -0.0754(3) 0.3024(4) 0.0540(13) Uani 1 1 d . . .
H7 H 0.4115 -0.1247 0.2724 0.065 Uiso 1 1 calc R . .
C8 C 0.2818(4) -0.0535(3) 0.2818(3) 0.0447(10) Uani 1 1 d . . .
H8 H 0.2348 -0.0881 0.2379 0.054 Uiso 1 1 calc R . .
C9 C -0.1501(3) 0.0169(2) 0.1839(2) 0.0300(8) Uani 1 1 d . . .
C10 C -0.0996(3) -0.0358(3) 0.1262(3) 0.0358(9) Uani 1 1 d . . .
H10 H -0.0261 -0.0252 0.1247 0.043 Uiso 1 1 calc R . .
C11 C -0.1581(4) -0.1044(3) 0.0708(3) 0.0414(10) Uani 1 1 d . . .
H11 H -0.1242 -0.1387 0.0312 0.05 Uiso 1 1 calc R . .
C12 C -0.2665(4) -0.1221(3) 0.0739(3) 0.0459(11) Uani 1 1 d . . .
H12 H -0.3051 -0.1688 0.0372 0.055 Uiso 1 1 calc R . .
C13 C -0.3174(4) -0.0706(3) 0.1313(3) 0.0466(11) Uani 1 1 d . . .
H13 H -0.3905 -0.0826 0.1334 0.056 Uiso 1 1 calc R . .
C14 C -0.2600(3) -0.0006(3) 0.1864(3) 0.0379(9) Uani 1 1 d . . .
H14 H -0.2948 0.0345 0.2248 0.046 Uiso 1 1 calc R . .
C15 C -0.1464(3) 0.1226(3) 0.3458(3) 0.0350(9) Uani 1 1 d . . .
C16 C -0.1452(4) 0.0579(3) 0.3949(3) 0.0460(11) Uani 1 1 d . . .
H16 H -0.1015 0.012 0.385 0.055 Uiso 1 1 calc R . .
C17 C -0.2090(5) 0.0610(4) 0.4589(3) 0.0575(14) Uani 1 1 d . . .
H17 H -0.2099 0.0162 0.4904 0.069 Uiso 1 1 calc R . .
C18 C -0.2706(4) 0.1303(4) 0.4753(3) 0.0594(15) Uani 1 1 d . . .
H18 H -0.3125 0.1327 0.5186 0.071 Uiso 1 1 calc R . .
C19 C -0.2709(4) 0.1962(4) 0.4283(3) 0.0567(14) Uani 1 1 d . . .
H19 H -0.3131 0.2428 0.44 0.068 Uiso 1 1 calc R . .
C20 C -0.2088(4) 0.1937(3) 0.3633(3) 0.0443(10) Uani 1 1 d . . .
H20 H -0.2087 0.2386 0.3319 0.053 Uiso 1 1 calc R . .
C21 C 0.0842(3) 0.2615(3) 0.3959(3) 0.0346(8) Uani 1 1 d . . .
C22 C 0.0898(3) 0.2407(3) 0.4649(3) 0.0343(8) Uani 1 1 d . . .
C23 C 0.0970(4) 0.2147(3) 0.5473(3) 0.0349(9) Uani 1 1 d . . .
C24 C 0.0044(4) 0.1983(3) 0.5806(3) 0.0462(11) Uani 1 1 d . . .
H24 H -0.0635 0.2044 0.5503 0.055 Uiso 1 1 calc R . .
C25 C 0.0132(6) 0.1726(3) 0.6597(4) 0.0644(16) Uani 1 1 d . . .
H25 H -0.0492 0.1609 0.6822 0.077 Uiso 1 1 calc R . .
C26 C 0.1137(6) 0.1642(3) 0.7051(3) 0.0656(17) Uani 1 1 d . . .
H26 H 0.1191 0.148 0.7586 0.079 Uiso 1 1 calc R . .
C27 C 0.2049(6) 0.1796(3) 0.6717(3) 0.0608(16) Uani 1 1 d . . .
H27 H 0.2725 0.1732 0.7025 0.073 Uiso 1 1 calc R . .
C28 C 0.1990(4) 0.2046(3) 0.5924(3) 0.0440(10) Uani 1 1 d . . .
H28 H 0.2618 0.2145 0.5698 0.053 Uiso 1 1 calc R . .
C29 C 0.2199(3) 0.2554(3) 0.2748(3) 0.0317(8) Uani 1 1 d . . .
C30 C 0.3114(3) 0.2771(3) 0.3375(3) 0.0415(10) Uani 1 1 d . . .
H30 H 0.3057 0.3116 0.389 0.05 Uiso 1 1 calc R . .
C31 C 0.4103(4) 0.2470(3) 0.3223(3) 0.0497(12) Uani 1 1 d . . .
H31 H 0.4714 0.2614 0.3639 0.06 Uiso 1 1 calc R . .
C32 C 0.4189(4) 0.1960(4) 0.2462(4) 0.0531(13) Uani 1 1 d . . .
H32 H 0.486 0.1764 0.2365 0.064 Uiso 1 1 calc R . .
C33 C 0.3285(4) 0.1732(3) 0.1836(3) 0.0458(11) Uani 1 1 d . . .
H33 H 0.3348 0.1383 0.1324 0.055 Uiso 1 1 calc R . .
C34 C 0.2285(3) 0.2032(3) 0.1983(3) 0.0379(9) Uani 1 1 d . . .
H34 H 0.1674 0.1882 0.1569 0.045 Uiso 1 1 calc R . .
C35 C 0.1030(3) 0.4085(3) 0.3257(2) 0.0309(8) Uani 1 1 d . . .
C36 C 0.1898(3) 0.4576(3) 0.3094(3) 0.0381(9) Uani 1 1 d . . .
H36 H 0.242 0.4309 0.2805 0.046 Uiso 1 1 calc R . .
C37 C 0.1989(4) 0.5466(3) 0.3361(3) 0.0471(11) Uani 1 1 d . . .
H37 H 0.2573 0.5795 0.3252 0.056 Uiso 1 1 calc R . .
C38 C 0.1225(4) 0.5863(3) 0.3783(3) 0.0539(13) Uani 1 1 d . . .
H38 H 0.1295 0.6459 0.3963 0.065 Uiso 1 1 calc R . .
C39 C 0.0344(4) 0.5382(3) 0.3946(3) 0.0451(11) Uani 1 1 d . . .
H39 H -0.0176 0.5655 0.4231 0.054 Uiso 1 1 calc R . .
C40 C 0.0243(3) 0.4495(3) 0.3684(3) 0.0377(9) Uani 1 1 d . . .
H40 H -0.0346 0.417 0.3791 0.045 Uiso 1 1 calc R . .
C41 C 0.0953(3) 0.3677(3) 0.1029(2) 0.0331(8) Uani 1 1 d . . .
C42 C 0.1850(3) 0.3738(3) 0.0867(3) 0.0352(9) Uani 1 1 d . . .
C43 C 0.2929(3) 0.3802(3) 0.0666(3) 0.0398(10) Uani 1 1 d . . .
C44 C 0.3834(4) 0.3809(4) 0.1290(3) 0.0523(12) Uani 1 1 d . . .
H44 H 0.3746 0.3785 0.1849 0.063 Uiso 1 1 calc R . .
C45 C 0.4855(4) 0.3852(5) 0.1076(5) 0.079(2) Uani 1 1 d . . .
H45 H 0.5461 0.3868 0.1493 0.094 Uiso 1 1 calc R . .
C46 C 0.4984(6) 0.3870(7) 0.0259(6) 0.113(3) Uani 1 1 d . . .
H46 H 0.5678 0.3885 0.0117 0.135 Uiso 1 1 calc R . .
C47 C 0.4095(6) 0.3867(7) -0.0365(5) 0.113(3) Uani 1 1 d . . .
H47 H 0.4194 0.389 -0.0922 0.136 Uiso 1 1 calc R . .
C48 C 0.3062(5) 0.3830(5) -0.0162(4) 0.0718(18) Uani 1 1 d . . .
H48 H 0.2461 0.3824 -0.0581 0.086 Uiso 1 1 calc R . .
C49 C -0.0863(3) 0.4461(3) 0.1648(2) 0.0296(8) Uani 1 1 d . . .
C50 C -0.1811(3) 0.4415(3) 0.2003(3) 0.0337(8) Uani 1 1 d . . .
H50 H -0.2151 0.3879 0.2016 0.04 Uiso 1 1 calc R . .
C51 C -0.2243(4) 0.5168(3) 0.2335(3) 0.0414(10) Uani 1 1 d . . .
H51 H -0.2887 0.5141 0.2558 0.05 Uiso 1 1 calc R . .
C52 C -0.1720(4) 0.5959(3) 0.2336(3) 0.0454(11) Uani 1 1 d . . .
H52 H -0.2004 0.6466 0.257 0.054 Uiso 1 1 calc R . .
C53 C -0.0782(4) 0.6004(3) 0.1991(3) 0.0477(11) Uani 1 1 d . . .
H53 H -0.0439 0.6542 0.1992 0.057 Uiso 1 1 calc R . .
C54 C -0.0340(3) 0.5262(3) 0.1644(3) 0.0383(9) Uani 1 1 d . . .
H54 H 0.0295 0.5297 0.1412 0.046 Uiso 1 1 calc R . .
C55 C -0.1080(3) 0.3287(3) 0.0064(3) 0.0333(8) Uani 1 1 d . . .
C56 C -0.2003(4) 0.3702(4) -0.0175(3) 0.0650(17) Uani 1 1 d . . .
H56 H -0.2281 0.4084 0.0229 0.078 Uiso 1 1 calc R . .
C57 C -0.2514(5) 0.3552(5) -0.1010(4) 0.076(2) Uani 1 1 d . . .
H57 H -0.3125 0.3846 -0.1167 0.091 Uiso 1 1 calc R . .
C58 C -0.2132(4) 0.2972(4) -0.1613(3) 0.0591(14) Uani 1 1 d . . .
H58 H -0.2498 0.2853 -0.217 0.071 Uiso 1 1 calc R . .
C59 C -0.1209(4) 0.2577(3) -0.1385(3) 0.0462(11) Uani 1 1 d . . .
H59 H -0.0938 0.2191 -0.179 0.055 Uiso 1 1 calc R . .
C60 C -0.0670(4) 0.2742(3) -0.0555(3) 0.0426(10) Uani 1 1 d . . .
H60 H -0.0025 0.2484 -0.0413 0.051 Uiso 1 1 calc R . .
C61 C -0.1813(3) 0.1759(3) 0.0968(2) 0.0299(8) Uani 1 1 d . . .
C62 C -0.2889(3) 0.1860(3) 0.0984(3) 0.0396(9) Uani 1 1 d . . .
C63 C -0.3700(4) 0.1404(3) 0.0368(3) 0.0487(12) Uani 1 1 d . . .
C64 C -0.3426(4) 0.0831(3) -0.0287(3) 0.0513(12) Uani 1 1 d . . .
C65 C -0.2341(4) 0.0720(3) -0.0329(3) 0.0425(10) Uani 1 1 d . . .
C66 C -0.1569(3) 0.1185(3) 0.0293(3) 0.0352(9) Uani 1 1 d . . .
F1 F -0.3216(2) 0.24012(19) 0.16351(19) 0.0510(7) Uani 1 1 d . . .
F2 F -0.4754(2) 0.1516(2) 0.0415(2) 0.0729(10) Uani 1 1 d . . .
F3 F -0.4188(3) 0.0366(2) -0.0885(2) 0.0782(11) Uani 1 1 d . . .
F4 F -0.2052(3) 0.0147(2) -0.09539(18) 0.0592(8) Uani 1 1 d . . .
F5 F -0.05213(19) 0.10335(17) 0.02328(15) 0.0413(6) Uani 1 1 d . . .
C67 C 0.4932(4) 0.3358(3) 0.7015(3) 0.0476(11) Uani 1 1 d . . .
F6 F 0.5542(3) 0.4053(2) 0.7412(2) 0.0823(11) Uani 1 1 d . . .
F7 F 0.4970(3) 0.2801(3) 0.7567(2) 0.0814(11) Uani 1 1 d . . .
F8 F 0.3917(2) 0.3580(2) 0.6885(2) 0.0681(9) Uani 1 1 d . . .
S1 S 0.53796(9) 0.28836(8) 0.60310(7) 0.0426(2) Uani 1 1 d . . .
O1 O 0.6469(3) 0.2681(2) 0.6317(2) 0.0522(8) Uani 1 1 d . . .
O2 O 0.5302(4) 0.3574(3) 0.5546(3) 0.0706(11) Uani 1 1 d . . .
O3 O 0.4624(3) 0.2152(3) 0.5716(3) 0.0652(10) Uani 1 1 d . . .
C90A C -0.3630(5) 0.4846(4) 0.4491(3) 0.0657(15) Uani 0.358(16) 1 d PD A 1
H90A H -0.4292 0.5122 0.4325 0.079 Uiso 0.358(16) 1 calc PR A 1
H90B H -0.3676 0.4633 0.5018 0.079 Uiso 0.358(16) 1 calc PR A 1
Cl1A Cl -0.2491(9) 0.5572(5) 0.4608(6) 0.0418(17) Uani 0.358(16) 1 d P A 1
Cl2A Cl -0.3417(9) 0.3977(4) 0.3664(6) 0.084(3) Uani 0.358(16) 1 d PD A 1
C90B C -0.3630(5) 0.4846(4) 0.4491(3) 0.0657(15) Uani 0.642(16) 1 d PD A 2
H90C H -0.3596 0.4526 0.4961 0.079 Uiso 0.642(16) 1 calc PR A 2
H90D H -0.4204 0.524 0.4544 0.079 Uiso 0.642(16) 1 calc PR A 2
Cl1B Cl -0.2435(7) 0.5450(6) 0.4609(5) 0.099(3) Uani 0.642(16) 1 d P A 2
Cl2B Cl -0.3991(11) 0.4133(6) 0.3574(4) 0.162(4) Uani 0.642(16) 1 d PD A 2

loop_
_atom_site_aniso_label
_atom_site_aniso_U_11
_atom_site_aniso_U_22
_atom_site_aniso_U_33
_atom_site_aniso_U_23
_atom_site_aniso_U_13
_atom_site_aniso_U_12
Pt1 0.02246(8) 0.03061(8) 0.02500(8) 0.00388(5) 0.00288(5) 0.00106(5)
P1 0.0251(5) 0.0320(5) 0.0253(5) 0.0044(4) 0.0039(4) 0.0022(4)
P2 0.0263(5) 0.0341(5) 0.0227(5) 0.0029(4) 0.0008(4) -0.0012(4)
P3 0.0257(5) 0.0314(5) 0.0284(5) 0.0050(4) 0.0040(4) 0.0009(4)
C1 0.036(2) 0.033(2) 0.030(2) 0.0050(16) 0.0039(16) -0.0007(16)
C2 0.035(2) 0.035(2) 0.031(2) 0.0068(16) 0.0018(16) 0.0006(16)
C3 0.032(2) 0.030(2) 0.035(2) 0.0094(16) 0.0015(16) -0.0008(15)
C4 0.043(2) 0.033(2) 0.038(2) 0.0039(18) 0.0041(18) 0.0026(17)
C5 0.036(2) 0.052(3) 0.050(3) 0.010(2) -0.008(2) 0.000(2)
C6 0.036(2) 0.057(3) 0.060(3) 0.019(3) 0.000(2) 0.012(2)
C7 0.053(3) 0.050(3) 0.060(3) 0.009(2) 0.006(2) 0.021(2)
C8 0.045(3) 0.042(2) 0.042(2) -0.001(2) -0.002(2) 0.0053(19)
C9 0.036(2) 0.0288(19) 0.0257(18) 0.0074(15) 0.0024(15) 0.0001(15)
C10 0.037(2) 0.036(2) 0.035(2) 0.0063(17) 0.0074(17) 0.0052(16)
C11 0.049(3) 0.038(2) 0.034(2) -0.0001(18) 0.0015(19) 0.0091(19)
C12 0.050(3) 0.043(3) 0.037(2) -0.0002(19) -0.007(2) -0.004(2)
C13 0.031(2) 0.054(3) 0.050(3) 0.003(2) -0.0022(19) -0.0023(19)
C14 0.030(2) 0.044(2) 0.038(2) 0.0006(18) 0.0038(17) 0.0016(17)
C15 0.033(2) 0.040(2) 0.031(2) 0.0011(17) 0.0069(16) -0.0062(16)
C16 0.065(3) 0.038(2) 0.035(2) 0.0011(19) 0.019(2) -0.010(2)
C17 0.077(4) 0.053(3) 0.044(3) 0.002(2) 0.025(3) -0.020(3)
C18 0.050(3) 0.084(4) 0.042(3) -0.004(3) 0.024(2) -0.018(3)
C19 0.039(3) 0.081(4) 0.047(3) -0.004(3) 0.012(2) 0.010(2)
C20 0.039(2) 0.052(3) 0.041(2) 0.003(2) 0.0082(19) 0.0065(19)
C21 0.032(2) 0.034(2) 0.035(2) 0.0023(17) 0.0026(16) -0.0033(16)
C22 0.037(2) 0.035(2) 0.028(2) 0.0017(16) 0.0028(16) -0.0019(16)
C23 0.048(2) 0.030(2) 0.0267(19) 0.0034(15) 0.0062(17) -0.0023(17)
C24 0.060(3) 0.045(3) 0.034(2) 0.0009(19) 0.015(2) -0.003(2)
C25 0.103(5) 0.044(3) 0.048(3) -0.004(2) 0.039(3) -0.016(3)
C26 0.130(6) 0.036(3) 0.028(2) 0.004(2) 0.007(3) -0.005(3)
C27 0.099(5) 0.041(3) 0.035(3) 0.008(2) -0.016(3) 0.013(3)
C28 0.057(3) 0.039(2) 0.032(2) 0.0021(18) -0.001(2) 0.002(2)
C29 0.0255(18) 0.036(2) 0.032(2) 0.0075(16) -0.0005(15) -0.0022(15)
C30 0.032(2) 0.049(3) 0.042(2) 0.011(2) -0.0032(18) -0.0001(18)
C31 0.028(2) 0.059(3) 0.061(3) 0.018(3) -0.005(2) -0.0015(19)
C32 0.031(2) 0.061(3) 0.073(4) 0.022(3) 0.014(2) 0.010(2)
C33 0.045(3) 0.046(3) 0.052(3) 0.007(2) 0.023(2) 0.006(2)
C34 0.035(2) 0.040(2) 0.038(2) 0.0051(18) 0.0050(17) 0.0018(17)
C35 0.033(2) 0.031(2) 0.0253(18) 0.0008(15) -0.0011(15) -0.0026(15)
C36 0.037(2) 0.041(2) 0.036(2) 0.0082(18) 0.0043(17) -0.0005(17)
C37 0.049(3) 0.043(3) 0.046(3) 0.011(2) -0.003(2) -0.009(2)
C38 0.064(3) 0.033(2) 0.057(3) -0.002(2) -0.006(3) 0.003(2)
C39 0.051(3) 0.046(3) 0.036(2) 0.0012(19) 0.003(2) 0.010(2)
C40 0.036(2) 0.044(2) 0.031(2) 0.0021(18) 0.0023(17) 0.0032(17)
C41 0.032(2) 0.040(2) 0.0275(19) 0.0094(16) 0.0029(16) 0.0032(16)
C42 0.030(2) 0.041(2) 0.035(2) 0.0093(17) 0.0029(16) 0.0000(16)
C43 0.030(2) 0.046(2) 0.045(2) 0.009(2) 0.0102(18) 0.0022(17)
C44 0.034(2) 0.071(4) 0.052(3) 0.012(3) 0.006(2) 0.003(2)
C45 0.028(3) 0.115(6) 0.097(5) 0.029(4) 0.012(3) 0.006(3)
C46 0.043(4) 0.191(10) 0.120(7) 0.043(7) 0.045(4) 0.017(5)
C47 0.062(4) 0.216(11) 0.076(5) 0.038(6) 0.040(4) 0.008(5)
C48 0.046(3) 0.120(6) 0.054(3) 0.022(3) 0.017(3) 0.003(3)
C49 0.0297(19) 0.035(2) 0.0237(18) 0.0044(15) 0.0026(14) 0.0031(15)
C50 0.036(2) 0.034(2) 0.031(2) 0.0049(16) 0.0062(16) 0.0004(16)
C51 0.041(2) 0.046(3) 0.038(2) 0.0031(19) 0.0114(19) 0.0082(19)
C52 0.053(3) 0.037(2) 0.047(3) 0.004(2) 0.012(2) 0.013(2)
C53 0.053(3) 0.034(2) 0.055(3) 0.006(2) 0.008(2) -0.0016(19)
C54 0.037(2) 0.039(2) 0.040(2) 0.0086(18) 0.0065(18) 0.0018(17)
C55 0.033(2) 0.037(2) 0.029(2) 0.0058(16) 0.0054(16) 0.0002(16)
C56 0.051(3) 0.103(5) 0.036(3) 0.000(3) -0.004(2) 0.031(3)
C57 0.056(3) 0.120(6) 0.043(3) 0.001(3) -0.013(3) 0.031(3)
C58 0.056(3) 0.086(4) 0.029(2) 0.003(2) -0.007(2) -0.008(3)
C59 0.056(3) 0.048(3) 0.031(2) -0.0031(19) 0.008(2) -0.008(2)
C60 0.043(2) 0.048(3) 0.035(2) 0.0010(19) 0.0053(19) 0.0045(19)
C61 0.0244(18) 0.034(2) 0.0274(19) 0.0022(15) -0.0056(14) -0.0039(14)
C62 0.032(2) 0.037(2) 0.049(3) 0.0066(19) 0.0042(18) 0.0051(17)
C63 0.027(2) 0.057(3) 0.057(3) 0.007(2) -0.007(2) 0.0032(19)
C64 0.044(3) 0.054(3) 0.046(3) 0.005(2) -0.015(2) -0.007(2)
C65 0.049(3) 0.043(2) 0.032(2) 0.0017(18) -0.0010(19) 0.0000(19)
C66 0.031(2) 0.041(2) 0.032(2) 0.0056(17) -0.0008(16) 0.0002(16)
F1 0.0354(14) 0.0549(17) 0.0597(18) -0.0030(13) 0.0099(12) 0.0078(12)
F2 0.0242(14) 0.086(2) 0.097(3) -0.003(2) -0.0087(15) 0.0029(14)
F3 0.0520(19) 0.083(2) 0.076(2) -0.0138(19) -0.0312(16) -0.0081(16)
F4 0.0684(19) 0.0620(19) 0.0371(15) -0.0125(13) -0.0008(13) 0.0004(15)
F5 0.0361(13) 0.0515(15) 0.0362(13) 0.0028(11) 0.0103(10) 0.0034(11)
C67 0.046(3) 0.051(3) 0.045(3) 0.001(2) 0.009(2) 0.014(2)
F6 0.074(2) 0.079(2) 0.077(2) -0.032(2) 0.0055(19) 0.0064(19)
F7 0.100(3) 0.102(3) 0.059(2) 0.031(2) 0.0356(19) 0.043(2)
F8 0.0500(17) 0.082(2) 0.072(2) 0.0000(18) 0.0144(15) 0.0274(16)
S1 0.0433(6) 0.0445(6) 0.0393(6) 0.0022(5) 0.0101(5) 0.0023(5)
O1 0.0440(18) 0.053(2) 0.059(2) 0.0003(17) 0.0127(16) 0.0081(15)
O2 0.075(3) 0.083(3) 0.064(3) 0.034(2) 0.019(2) 0.013(2)
O3 0.052(2) 0.059(2) 0.074(3) -0.015(2) 0.0068(19) -0.0056(17)
C90A 0.061(3) 0.068(4) 0.074(4) 0.029(3) 0.013(3) 0.001(3)
Cl1A 0.044(3) 0.048(3) 0.029(3) 0.0044(18) -0.003(2) -0.0153(19)
Cl2A 0.127(6) 0.047(3) 0.083(5) -0.007(3) 0.061(5) -0.018(3)
C90B 0.061(3) 0.068(4) 0.074(4) 0.029(3) 0.013(3) 0.001(3)
Cl1B 0.062(3) 0.170(6) 0.062(3) 0.034(4) -0.008(2) -0.013(4)
Cl2B 0.229(8) 0.143(5) 0.089(3) 0.050(3) -0.048(4) -0.131(5)

loop_
_atom_type_symbol
_atom_type_description
_atom_type_scat_dispersion_real
_atom_type_scat_dispersion_imag
_atom_type_scat_source
Pt Pt -1.7033 8.3905 'International Tables Vol C Tables 4.2.6.8 and 6.1.1.4'
S S 0.1246 0.1234 'International Tables Vol C Tables 4.2.6.8 and 6.1.1.4'
P P 0.1023 0.0942 'International Tables Vol C Tables 4.2.6.8 and 6.1.1.4'
O O 0.0106 0.006 'International Tables Vol C Tables 4.2.6.8 and 6.1.1.4'
F F 0.0171 0.0103 'International Tables Vol C Tables 4.2.6.8 and 6.1.1.4'
C C 0.0033 0.0016 'International Tables Vol C Tables 4.2.6.8 and 6.1.1.4'
H H 0 0 'International Tables Vol C Tables 4.2.6.8 and 6.1.1.4'
Cl Cl 0.1484 0.1585 'International Tables Vol C Tables 4.2.6.8 and 6.1.1.4'

loop_
_geom_angle_atom_site_label_1
_geom_angle_atom_site_label_2
_geom_angle_atom_site_label_3
_geom_angle
_geom_angle_site_symmetry_1
_geom_angle_site_symmetry_3
_geom_angle_publ_flag
C61 Pt1 P2 177.90(11) . . ?
C61 Pt1 P1 88.75(11) . . ?
P2 Pt1 P1 92.21(4) . . ?
C61 Pt1 P3 86.68(11) . . ?
P2 Pt1 P3 92.26(4) . . ?
P1 Pt1 P3 174.54(3) . . ?
C41 P1 C49 107.05(19) . . ?
C41 P1 C55 100.89(19) . . ?
C49 P1 C55 104.33(18) . . ?
C41 P1 Pt1 112.21(13) . . ?
C49 P1 Pt1 114.23(13) . . ?
C55 P1 Pt1 116.82(14) . . ?
C21 P2 C29 101.62(19) . . ?
C21 P2 C35 100.38(19) . . ?
C29 P2 C35 107.29(19) . . ?
C21 P2 Pt1 114.54(14) . . ?
C29 P2 Pt1 113.92(13) . . ?
C35 P2 Pt1 117.18(13) . . ?
C1 P3 C15 106.39(19) . . ?
C1 P3 C9 101.72(18) . . ?
C15 P3 C9 103.39(18) . . ?
C1 P3 Pt1 112.38(14) . . ?
C15 P3 Pt1 116.66(14) . . ?
C9 P3 Pt1 114.79(12) . . ?
C2 C1 P3 173.3(4) . . ?
C1 C2 C3 178.0(5) . . ?
C4 C3 C8 119.4(4) . . ?
C4 C3 C2 120.2(4) . . ?
C8 C3 C2 120.5(4) . . ?
C5 C4 C3 119.9(4) . . ?
C5 C4 H4 120 . . ?
C3 C4 H4 120 . . ?
C6 C5 C4 120.2(5) . . ?
C6 C5 H5 119.9 . . ?
C4 C5 H5 119.9 . . ?
C5 C6 C7 120.4(4) . . ?
C5 C6 H6 119.8 . . ?
C7 C6 H6 119.8 . . ?
C6 C7 C8 120.1(5) . . ?
C6 C7 H7 119.9 . . ?
C8 C7 H7 119.9 . . ?
C7 C8 C3 119.9(4) . . ?
C7 C8 H8 120 . . ?
C3 C8 H8 120 . . ?
C10 C9 C14 119.3(4) . . ?
C10 C9 P3 121.1(3) . . ?
C14 C9 P3 119.6(3) . . ?
C9 C10 C11 120.2(4) . . ?
C9 C10 H10 119.9 . . ?
C11 C10 H10 119.9 . . ?
C12 C11 C10 120.4(4) . . ?
C12 C11 H11 119.8 . . ?
C10 C11 H11 119.8 . . ?
C13 C12 C11 120.0(4) . . ?
C13 C12 H12 120 . . ?
C11 C12 H12 120 . . ?
C12 C13 C14 120.2(4) . . ?
C12 C13 H13 119.9 . . ?
C14 C13 H13 119.9 . . ?
C13 C14 C9 119.9(4) . . ?
C13 C14 H14 120.1 . . ?
C9 C14 H14 120.1 . . ?
C16 C15 C20 119.5(4) . . ?
C16 C15 P3 119.5(3) . . ?
C20 C15 P3 120.8(3) . . ?
C15 C16 C17 120.5(5) . . ?
C15 C16 H16 119.7 . . ?
C17 C16 H16 119.7 . . ?
C18 C17 C16 119.7(5) . . ?
C18 C17 H17 120.2 . . ?
C16 C17 H17 120.2 . . ?
C17 C18 C19 120.6(4) . . ?
C17 C18 H18 119.7 . . ?
C19 C18 H18 119.7 . . ?
C18 C19 C20 120.6(5) . . ?
C18 C19 H19 119.7 . . ?
C20 C19 H19 119.7 . . ?
C19 C20 C15 119.0(5) . . ?
C19 C20 H20 120.5 . . ?
C15 C20 H20 120.5 . . ?
C22 C21 P2 174.8(4) . . ?
C21 C22 C23 179.3(5) . . ?
C24 C23 C28 120.2(4) . . ?
C24 C23 C22 120.5(4) . . ?
C28 C23 C22 119.3(4) . . ?
C23 C24 C25 119.6(5) . . ?
C23 C24 H24 120.2 . . ?
C25 C24 H24 120.2 . . ?
C26 C25 C24 120.4(5) . . ?
C26 C25 H25 119.8 . . ?
C24 C25 H25 119.8 . . ?
C27 C26 C25 119.9(5) . . ?
C27 C26 H26 120.1 . . ?
C25 C26 H26 120.1 . . ?
C26 C27 C28 121.2(5) . . ?
C26 C27 H27 119.4 . . ?
C28 C27 H27 119.4 . . ?
C27 C28 C23 118.7(5) . . ?
C27 C28 H28 120.6 . . ?
C23 C28 H28 120.6 . . ?
C34 C29 C30 120.0(4) . . ?
C34 C29 P2 120.3(3) . . ?
C30 C29 P2 119.6(3) . . ?
C31 C30 C29 119.6(4) . . ?
C31 C30 H30 120.2 . . ?
C29 C30 H30 120.2 . . ?
C32 C31 C30 120.3(4) . . ?
C32 C31 H31 119.8 . . ?
C30 C31 H31 119.8 . . ?
C31 C32 C33 120.8(4) . . ?
C31 C32 H32 119.6 . . ?
C33 C32 H32 119.6 . . ?
C32 C33 C34 119.3(5) . . ?
C32 C33 H33 120.3 . . ?
C34 C33 H33 120.3 . . ?
C29 C34 C33 120.0(4) . . ?
C29 C34 H34 120 . . ?
C33 C34 H34 120 . . ?
C36 C35 C40 119.5(4) . . ?
C36 C35 P2 122.3(3) . . ?
C40 C35 P2 118.1(3) . . ?
C35 C36 C37 119.9(4) . . ?
C35 C36 H36 120 . . ?
C37 C36 H36 120 . . ?
C38 C37 C36 120.4(5) . . ?
C38 C37 H37 119.8 . . ?
C36 C37 H37 119.8 . . ?
C37 C38 C39 120.5(5) . . ?
C37 C38 H38 119.7 . . ?
C39 C38 H38 119.7 . . ?
C40 C39 C38 119.7(4) . . ?
C40 C39 H39 120.1 . . ?
C38 C39 H39 120.1 . . ?
C39 C40 C35 119.9(4) . . ?
C39 C40 H40 120 . . ?
C35 C40 H40 120 . . ?
C42 C41 P1 172.3(4) . . ?
C41 C42 C43 179.4(5) . . ?
C48 C43 C44 120.0(4) . . ?
C48 C43 C42 119.1(4) . . ?
C44 C43 C42 120.9(4) . . ?
C45 C44 C43 119.7(5) . . ?
C45 C44 H44 120.2 . . ?
C43 C44 H44 120.2 . . ?
C46 C45 C44 120.2(6) . . ?
C46 C45 H45 119.9 . . ?
C44 C45 H45 119.9 . . ?
C45 C46 C47 120.7(6) . . ?
C45 C46 H46 119.6 . . ?
C47 C46 H46 119.6 . . ?
C48 C47 C46 120.0(7) . . ?
C48 C47 H47 120 . . ?
C46 C47 H47 120 . . ?
C43 C48 C47 119.4(6) . . ?
C43 C48 H48 120.3 . . ?
C47 C48 H48 120.3 . . ?
C54 C49 C50 120.1(4) . . ?
C54 C49 P1 122.3(3) . . ?
C50 C49 P1 117.5(3) . . ?
C51 C50 C49 119.7(4) . . ?
C51 C50 H50 120.1 . . ?
C49 C50 H50 120.1 . . ?
C52 C51 C50 119.9(4) . . ?
C52 C51 H51 120 . . ?
C50 C51 H51 120 . . ?
C53 C52 C51 120.3(4) . . ?
C53 C52 H52 119.9 . . ?
C51 C52 H52 119.9 . . ?
C52 C53 C54 121.1(4) . . ?
C52 C53 H53 119.5 . . ?
C54 C53 H53 119.5 . . ?
C53 C54 C49 118.9(4) . . ?
C53 C54 H54 120.6 . . ?
C49 C54 H54 120.6 . . ?
C60 C55 C56 118.4(4) . . ?
C60 C55 P1 119.9(3) . . ?
C56 C55 P1 121.7(3) . . ?
C57 C56 C55 120.4(5) . . ?
C57 C56 H56 119.8 . . ?
C55 C56 H56 119.8 . . ?
C58 C57 C56 120.7(5) . . ?
C58 C57 H57 119.6 . . ?
C56 C57 H57 119.6 . . ?
C59 C58 C57 119.1(5) . . ?
C59 C58 H58 120.5 . . ?
C57 C58 H58 120.5 . . ?
C58 C59 C60 120.7(4) . . ?
C58 C59 H59 119.7 . . ?
C60 C59 H59 119.7 . . ?
C55 C60 C59 120.6(4) . . ?
C55 C60 H60 119.7 . . ?
C59 C60 H60 119.7 . . ?
C62 C61 C66 116.0(4) . . ?
C62 C61 Pt1 125.2(3) . . ?
C66 C61 Pt1 118.6(3) . . ?
C61 C62 F1 120.5(4) . . ?
C61 C62 C63 122.6(4) . . ?
F1 C62 C63 116.9(4) . . ?
F2 C63 C64 119.7(4) . . ?
F2 C63 C62 120.6(4) . . ?
C64 C63 C62 119.7(4) . . ?
F3 C64 C63 121.4(5) . . ?
F3 C64 C65 119.3(5) . . ?
C63 C64 C65 119.2(4) . . ?
F4 C65 C66 120.6(4) . . ?
F4 C65 C64 120.3(4) . . ?
C66 C65 C64 119.0(4) . . ?
F5 C66 C65 116.5(4) . . ?
F5 C66 C61 120.0(3) . . ?
C65 C66 C61 123.4(4) . . ?
F6 C67 F8 107.6(4) . . ?
F6 C67 F7 106.3(4) . . ?
F8 C67 F7 106.5(4) . . ?
F6 C67 S1 112.6(4) . . ?
F8 C67 S1 112.0(3) . . ?
F7 C67 S1 111.5(3) . . ?
O3 S1 O2 115.8(3) . . ?
O3 S1 O1 115.2(2) . . ?
O2 S1 O1 114.5(2) . . ?
O3 S1 C67 103.2(2) . . ?
O2 S1 C67 102.8(2) . . ?
O1 S1 C67 102.7(2) . . ?
Cl1A C90A Cl2A 104.6(5) . . ?
Cl1A C90A H90A 110.8 . . ?
Cl2A C90A H90A 110.8 . . ?
Cl1A C90A H90B 110.8 . . ?
Cl2A C90A H90B 110.8 . . ?
H90A C90A H90B 108.9 . . ?

loop_
_geom_bond_atom_site_label_1
_geom_bond_atom_site_label_2
_geom_bond_distance
_geom_bond_site_symmetry_2
_geom_bond_publ_flag
Pt1 C61 2.084(4) . ?
Pt1 P2 2.3161(10) . ?
Pt1 P1 2.3234(10) . ?
Pt1 P3 2.3288(10) . ?
P1 C41 1.750(4) . ?
P1 C49 1.801(4) . ?
P1 C55 1.829(4) . ?
P2 C21 1.747(4) . ?
P2 C29 1.816(4) . ?
P2 C35 1.821(4) . ?
P3 C1 1.744(4) . ?
P3 C15 1.808(4) . ?
P3 C9 1.826(4) . ?
C1 C2 1.199(6) . ?
C2 C3 1.433(5) . ?
C3 C4 1.394(6) . ?
C3 C8 1.395(6) . ?
C4 C5 1.381(6) . ?
C4 H4 0.93 . ?
C5 C6 1.374(7) . ?
C5 H5 0.93 . ?
C6 C7 1.379(7) . ?
C6 H6 0.93 . ?
C7 C8 1.381(6) . ?
C7 H7 0.93 . ?
C8 H8 0.93 . ?
C9 C10 1.385(5) . ?
C9 C14 1.396(6) . ?
C10 C11 1.386(6) . ?
C10 H10 0.93 . ?
C11 C12 1.379(7) . ?
C11 H11 0.93 . ?
C12 C13 1.375(7) . ?
C12 H12 0.93 . ?
C13 C14 1.393(6) . ?
C13 H13 0.93 . ?
C14 H14 0.93 . ?
C15 C16 1.381(6) . ?
C15 C20 1.402(6) . ?
C16 C17 1.390(6) . ?
C16 H16 0.93 . ?
C17 C18 1.371(8) . ?
C17 H17 0.93 . ?
C18 C19 1.376(8) . ?
C18 H18 0.93 . ?
C19 C20 1.390(7) . ?
C19 H19 0.93 . ?
C20 H20 0.93 . ?
C21 C22 1.201(6) . ?
C22 C23 1.442(5) . ?
C23 C24 1.377(6) . ?
C23 C28 1.396(6) . ?
C24 C25 1.388(7) . ?
C24 H24 0.93 . ?
C25 C26 1.377(9) . ?
C25 H25 0.93 . ?
C26 C27 1.360(9) . ?
C26 H26 0.93 . ?
C27 C28 1.388(7) . ?
C27 H27 0.93 . ?
C28 H28 0.93 . ?
C29 C34 1.387(6) . ?
C29 C30 1.397(6) . ?
C30 C31 1.381(6) . ?
C30 H30 0.93 . ?
C31 C32 1.374(7) . ?
C31 H31 0.93 . ?
C32 C33 1.388(7) . ?
C32 H32 0.93 . ?
C33 C34 1.392(6) . ?
C33 H33 0.93 . ?
C34 H34 0.93 . ?
C35 C36 1.385(6) . ?
C35 C40 1.402(5) . ?
C36 C37 1.388(6) . ?
C36 H36 0.93 . ?
C37 C38 1.367(7) . ?
C37 H37 0.93 . ?
C38 C39 1.389(7) . ?
C38 H38 0.93 . ?
C39 C40 1.381(6) . ?
C39 H39 0.93 . ?
C40 H40 0.93 . ?
C41 C42 1.191(6) . ?
C42 C43 1.435(6) . ?
C43 C48 1.377(7) . ?
C43 C44 1.395(6) . ?
C44 C45 1.371(7) . ?
C44 H44 0.93 . ?
C45 C46 1.355(10) . ?
C45 H45 0.93 . ?
C46 C47 1.379(11) . ?
C46 H46 0.93 . ?
C47 C48 1.378(8) . ?
C47 H47 0.93 . ?
C48 H48 0.93 . ?
C49 C54 1.393(6) . ?
C49 C50 1.394(5) . ?
C50 C51 1.381(6) . ?
C50 H50 0.93 . ?
C51 C52 1.377(7) . ?
C51 H51 0.93 . ?
C52 C53 1.373(7) . ?
C52 H52 0.93 . ?
C53 C54 1.380(6) . ?
C53 H53 0.93 . ?
C54 H54 0.93 . ?
C55 C60 1.380(6) . ?
C55 C56 1.380(6) . ?
C56 C57 1.379(7) . ?
C56 H56 0.93 . ?
C57 C58 1.375(8) . ?
C57 H57 0.93 . ?
C58 C59 1.361(7) . ?
C58 H58 0.93 . ?
C59 C60 1.383(6) . ?
C59 H59 0.93 . ?
C60 H60 0.93 . ?
C61 C62 1.362(5) . ?
C61 C66 1.377(6) . ?
C62 F1 1.363(5) . ?
C62 C63 1.391(6) . ?
C63 F2 1.346(5) . ?
C63 C64 1.366(7) . ?
C64 F3 1.345(5) . ?
C64 C65 1.382(7) . ?
C65 F4 1.342(5) . ?
C65 C66 1.373(6) . ?
C66 F5 1.353(5) . ?
C67 F6 1.318(6) . ?
C67 F8 1.323(5) . ?
C67 F7 1.340(6) . ?
C67 S1 1.818(5) . ?
S1 O3 1.430(4) . ?
S1 O2 1.432(4) . ?
S1 O1 1.434(3) . ?
C90A Cl1A 1.751(10) . ?
C90A Cl2A 1.806(7) . ?
C90A H90A 0.97 . ?
C90A H90B 0.97 . ?
